data_7053250
loop_
_publ_author_name
'Gruber, Tobias'
'Gruner, Margit'
'Fischer, Conrad'
'Seichter, Wilhelm'
'Bombicz, Petra'
'Weber, Edwin'

_publ_section_title
;
 Conformational behaviour and first crystal structures of a calix[4]arene
 featuring a laterally positioned carboxylic acid function in unsolvated
 and solvent-complexed forms
;
_journal_issue 2
_journal_name_full 'New Journal of Chemistry'
_journal_page_first 250
_journal_paper_doi 10.1039/b904489b
_journal_volume 34
_journal_year 2010
_chemical_formula_moiety 'C49 H64 O6, C2 H6 O, H2 O'
_chemical_formula_sum 'C51 H72 O8'
_chemical_formula_weight 813.09
_chemical_name_systematic
;
?
;
_space_group_IT_number 29
_symmetry_cell_setting orthorhombic
_symmetry_space_group_name_Hall 'P 2c -2ac'
_symmetry_space_group_name_H-M 'P c a 21'
_atom_sites_solution_hydrogens geom
_atom_sites_solution_primary direct
_atom_sites_solution_secondary difmap
_audit_creation_method SHELXL-97
_cell_angle_alpha 90.00
_cell_angle_beta 90.00
_cell_angle_gamma 90.00
_cell_formula_units_Z 4
_cell_length_a 23.887(5)
_cell_length_b 17.151(3)
_cell_length_c 12.429(3)
_cell_measurement_reflns_used 6721
_cell_measurement_temperature 93(2)
_cell_measurement_theta_max 26.21
_cell_measurement_theta_min 2.34
_cell_volume 5092.0(19)
_computing_cell_refinement 'SAINT-NT (Sheldrick, 2004)'
_computing_data_collection 'Kappa APEX 2 (Bruker-AXS)'
_computing_data_reduction SAINT
_computing_molecular_graphics 'ORTEP-3 (Farrugia)'
_computing_publication_material SHELXTL
_computing_structure_refinement 'SHELXL-97 (Sheldrick, 1997)'
_computing_structure_solution 'SHELXS-97 (Sheldrick, 1990)'
_diffrn_ambient_temperature 93(2)
_diffrn_measured_fraction_theta_full 0.999
_diffrn_measured_fraction_theta_max 0.999
_diffrn_measurement_device_type 'CCD area detector'
_diffrn_measurement_method 'phi and omega scans'
_diffrn_radiation_monochromator graphite
_diffrn_radiation_source 'fine-focus sealed tube'
_diffrn_radiation_type MoK\a
_diffrn_radiation_wavelength 0.71073
_diffrn_reflns_av_R_equivalents 0.0592
_diffrn_reflns_av_sigmaI/netI 0.0434
_diffrn_reflns_limit_h_max 28
_diffrn_reflns_limit_h_min -28
_diffrn_reflns_limit_k_max 20
_diffrn_reflns_limit_k_min -20
_diffrn_reflns_limit_l_max 13
_diffrn_reflns_limit_l_min -14
_diffrn_reflns_number 38796
_diffrn_reflns_theta_full 25.10
_diffrn_reflns_theta_max 25.10
_diffrn_reflns_theta_min 1.46
_diffrn_standards_decay_% <1%
_exptl_absorpt_coefficient_mu 0.070
_exptl_absorpt_correction_T_max 0.9944
_exptl_absorpt_correction_T_min 0.9305
_exptl_absorpt_correction_type multi-scan
_exptl_absorpt_process_details 'SADABS (Sheldrick, 2004)'
_exptl_crystal_colour colourless
_exptl_crystal_density_diffrn 1.061
_exptl_crystal_density_method 'not measured'
_exptl_crystal_description plate
_exptl_crystal_F_000 1768
_exptl_crystal_size_max 0.43
_exptl_crystal_size_mid 0.31
_exptl_crystal_size_min 0.08
_refine_diff_density_max 0.551
_refine_diff_density_min -0.456
_refine_diff_density_rms 0.104
_refine_ls_abs_structure_details 'Flack H D (1983), Acta Cryst. A39, 876-881'
_refine_ls_extinction_method none
_refine_ls_goodness_of_fit_ref 1.054
_refine_ls_hydrogen_treatment constr
_refine_ls_matrix_type full
_refine_ls_number_parameters 562
_refine_ls_number_reflns 4759
_refine_ls_number_restraints 12
_refine_ls_restrained_S_all 1.058
_refine_ls_R_factor_all 0.1028
_refine_ls_R_factor_gt 0.0791
_refine_ls_shift/su_max 0.004
_refine_ls_shift/su_mean 0.002
_refine_ls_structure_factor_coef Fsqd
_refine_ls_weighting_details 'calc w=1/[\s^2^(Fo^2^)+(0.1633P)^2^+3.0043P] where P=(Fo^2^+2Fc^2^)/3'
_refine_ls_weighting_scheme calc
_refine_ls_wR_factor_gt 0.2169
_refine_ls_wR_factor_ref 0.2411
_reflns_number_gt 3725
_reflns_number_total 4759
_reflns_threshold_expression >2sigma(I)
_cod_data_source_file b904489b.txt
_cod_data_source_block mape4last
_cod_depositor_comments
;
The following automatic conversions were performed:

'_exptl_absorpt_correction_type' value 'multi scan' changed to
'multi-scan' according to
/home/saulius/struct/CIF-dictionaries/cif_core.dic dictionary named
'cif_core.dic' version 2.4.2 from 2011-04-26.

Automatic conversion script
Id: cif_fix_values 1891 2012-01-12 08:04:46Z andrius 
;
_cod_original_cell_volume 5092.1(18)
_cod_database_code 7053250

loop_
_symmetry_equiv_pos_as_xyz
'x, y, z'
'-x, -y, z+1/2'
'x+1/2, -y, z'
'-x+1/2, y, z+1/2'

loop_
_atom_site_label
_atom_site_type_symbol
_atom_site_fract_x
_atom_site_fract_y
_atom_site_fract_z
_atom_site_U_iso_or_equiv
_atom_site_adp_type
_atom_site_occupancy
_atom_site_symmetry_multiplicity
_atom_site_calc_flag
_atom_site_refinement_flags
_atom_site_disorder_assembly
_atom_site_disorder_group
O1 O 0.05711(15) 0.0154(2) 0.5463(3) 0.0300(9) Uani 1 1 d . A 1
O2 O 0.05374(14) 0.1232(2) 0.3619(3) 0.0250(8) Uani 1 1 d . A 1
O3 O 0.16256(18) 0.2170(3) 0.3217(3) 0.0426(11) Uani 1 1 d . A 1
O4 O 0.10367(19) 0.2453(3) 0.6494(4) 0.0412(11) Uani 1 1 d . A 1
O5 O 0.0590(3) 0.2316(4) 0.0275(5) 0.084(2) Uani 1 1 d D B 1
H5 H 0.0661 0.2542 -0.0309 0.101 Uiso 1 1 calc RD B 1
O6 O 0.0499(6) 0.3471(4) 0.0832(6) 0.153(5) Uani 1 1 d D B 1
C1 C 0.0194(2) 0.0619(3) 0.6014(5) 0.0244(11) Uani 1 1 d . A 1
C2 C 0.0351(2) 0.0948(3) 0.6991(4) 0.0254(11) Uani 1 1 d . A 1
C3 C -0.0039(2) 0.1390(3) 0.7546(5) 0.0252(11) Uani 1 1 d . A 1
H3 H 0.0061 0.1594 0.8230 0.030 Uiso 1 1 calc R A 1
C4 C -0.0569(2) 0.1546(3) 0.7148(5) 0.0249(11) Uani 1 1 d . A 1
C5 C -0.0698(2) 0.1246(3) 0.6136(5) 0.0258(11) Uani 1 1 d . A 1
H5A H -0.1052 0.1361 0.5829 0.031 Uiso 1 1 calc R A 1
C6 C -0.0324(2) 0.0782(3) 0.5559(5) 0.0259(11) Uani 1 1 d . A 1
C7 C -0.0467(2) 0.0530(3) 0.4415(4) 0.0243(11) Uani 1 1 d . A 1
H7A H -0.0192 0.0136 0.4170 0.029 Uiso 1 1 calc R A 1
H7B H -0.0842 0.0284 0.4409 0.029 Uiso 1 1 calc R A 1
C8 C 0.0033(2) 0.1518(3) 0.3235(4) 0.0230(11) Uani 1 1 d . A 1
C9 C -0.0463(2) 0.1215(3) 0.3647(5) 0.0248(11) Uani 1 1 d . A 1
C10 C -0.0966(2) 0.1577(3) 0.3346(5) 0.0301(12) Uani 1 1 d . A 1
H10 H -0.1309 0.1374 0.3611 0.036 Uiso 1 1 calc R A 1
C11 C -0.0976(3) 0.2226(3) 0.2668(5) 0.0357(14) Uani 1 1 d . A 1
C12 C -0.0470(2) 0.2484(3) 0.2238(5) 0.0310(13) Uani 1 1 d . A 1
H12 H -0.0471 0.2909 0.1748 0.037 Uiso 1 1 calc R A 1
C13 C 0.0036(2) 0.2136(3) 0.2509(5) 0.0284(12) Uani 1 1 d . A 1
C14 C 0.0599(3) 0.2453(3) 0.2127(5) 0.0307(13) Uani 1 1 d . A 1
H14 H 0.0862 0.2000 0.2089 0.037 Uiso 1 1 calc R A 1
C15 C 0.1331(3) 0.2829(4) 0.3510(5) 0.0436(17) Uani 1 1 d . A 1
C16 C 0.0835(3) 0.3020(3) 0.2968(5) 0.0397(16) Uani 1 1 d . A 1
C17 C 0.0540(4) 0.3691(4) 0.3255(6) 0.0505(18) Uani 1 1 d . A 1
H17 H 0.0202 0.3820 0.2892 0.061 Uiso 1 1 calc R A 1
C18 C 0.0741(4) 0.4176(4) 0.4077(7) 0.060(2) Uani 1 1 d . A 1
C19 C 0.1200(4) 0.3949(5) 0.4635(6) 0.065(3) Uani 1 1 d . A 1
H19 H 0.1326 0.4269 0.5210 0.078 Uiso 1 1 calc R A 1
C20 C 0.1499(3) 0.3263(4) 0.4404(6) 0.053(2) Uani 1 1 d . A 1
C21 C 0.1954(3) 0.2961(5) 0.5153(6) 0.057(2) Uani 1 1 d . A 1
H21A H 0.2319 0.3006 0.4782 0.068 Uiso 1 1 calc R A 1
H21B H 0.1968 0.3301 0.5797 0.068 Uiso 1 1 calc R A 1
C22 C 0.1428(2) 0.1897(4) 0.6182(5) 0.0370(14) Uani 1 1 d . A 1
C23 C 0.1880(3) 0.2139(5) 0.5514(5) 0.0453(17) Uani 1 1 d . A 1
C24 C 0.2268(2) 0.1558(5) 0.5234(5) 0.053(2) Uani 1 1 d . A 1
H24 H 0.2573 0.1702 0.4784 0.064 Uiso 1 1 calc R A 1
C25 C 0.2234(2) 0.0779(5) 0.5574(5) 0.0433(17) Uani 1 1 d . A 1
C26 C 0.1796(2) 0.0602(5) 0.6260(5) 0.0398(15) Uani 1 1 d . A 1
H26 H 0.1769 0.0085 0.6530 0.048 Uiso 1 1 calc R A 1
C27 C 0.1395(2) 0.1139(4) 0.6573(4) 0.0333(13) Uani 1 1 d . A 1
C28 C 0.0950(2) 0.0879(4) 0.7373(5) 0.0318(13) Uani 1 1 d . A 1
H28A H 0.1022 0.0327 0.7564 0.038 Uiso 1 1 calc R A 1
H28B H 0.0992 0.1191 0.8037 0.038 Uiso 1 1 calc R A 1
C29 C -0.0998(3) 0.2045(3) 0.7738(5) 0.0348(13) Uani 1 1 d . A 1
C30 C -0.0739(3) 0.2463(4) 0.8712(6) 0.0427(16) Uani 1 1 d . A 1
H30A H -0.0597 0.2076 0.9223 0.064 Uiso 1 1 calc R A 1
H30B H -0.1025 0.2785 0.9064 0.064 Uiso 1 1 calc R A 1
H30C H -0.0430 0.2796 0.8471 0.064 Uiso 1 1 calc R A 1
C31 C -0.1241(3) 0.2681(4) 0.6987(7) 0.0542(19) Uani 1 1 d . A 1
H31A H -0.0936 0.3007 0.6712 0.081 Uiso 1 1 calc R A 1
H31B H -0.1505 0.3006 0.7391 0.081 Uiso 1 1 calc R A 1
H31C H -0.1436 0.2433 0.6384 0.081 Uiso 1 1 calc R A 1
C32 C -0.1481(2) 0.1528(4) 0.8139(5) 0.0391(14) Uani 1 1 d . A 1
H32A H -0.1649 0.1253 0.7528 0.059 Uiso 1 1 calc R A 1
H32B H -0.1765 0.1854 0.8488 0.059 Uiso 1 1 calc R A 1
H32C H -0.1336 0.1147 0.8657 0.059 Uiso 1 1 calc R A 1
C33 C 0.0518(3) -0.0661(3) 0.5740(6) 0.0391(15) Uani 1 1 d . A 1
H33A H 0.0559 -0.0724 0.6519 0.059 Uiso 1 1 calc R A 1
H33B H 0.0809 -0.0961 0.5371 0.059 Uiso 1 1 calc R A 1
H33C H 0.0148 -0.0850 0.5517 0.059 Uiso 1 1 calc R A 1
C34 C -0.1522(3) 0.2655(4) 0.2409(5) 0.0499(18) Uani 1 1 d D A 1
C35 C -0.1420(4) 0.3525(5) 0.2742(9) 0.037(3) Uiso 0.566(15) 1 d PD A 1
H35A H -0.1327 0.3549 0.3509 0.055 Uiso 0.566(15) 1 calc PR A 1
H35B H -0.1759 0.3830 0.2605 0.055 Uiso 0.566(15) 1 calc PR A 1
H35C H -0.1109 0.3739 0.2320 0.055 Uiso 0.566(15) 1 calc PR A 1
C36 C -0.1595(5) 0.2680(7) 0.1171(7) 0.042(3) Uiso 0.566(15) 1 d PD A 1
H36A H -0.1903 0.3033 0.0987 0.063 Uiso 0.566(15) 1 calc PR A 1
H36B H -0.1681 0.2155 0.0905 0.063 Uiso 0.566(15) 1 calc PR A 1
H36C H -0.1249 0.2866 0.0838 0.063 Uiso 0.566(15) 1 calc PR A 1
C37 C -0.2031(4) 0.2296(7) 0.2926(11) 0.024(3) Uiso 0.434(15) 1 d PD A 2
H37A H -0.2061 0.1749 0.2709 0.035 Uiso 0.566(15) 1 calc PR A 1
H37B H -0.2367 0.2579 0.2694 0.035 Uiso 0.566(15) 1 calc PR A 1
H37C H -0.1996 0.2328 0.3710 0.035 Uiso 0.566(15) 1 calc PR A 1
C35A C -0.1930(11) 0.2065(16) 0.185(3) 0.119(11) Uiso 0.434(15) 1 d PD A 2
H35D H -0.2304 0.2295 0.1807 0.179 Uiso 0.434(15) 1 calc PR A 2
H35E H -0.1946 0.1584 0.2275 0.179 Uiso 0.434(15) 1 calc PR A 2
H35F H -0.1793 0.1947 0.1127 0.179 Uiso 0.434(15) 1 calc PR A 2
C36A C -0.1547(11) 0.3341(12) 0.165(2) 0.091(8) Uiso 0.434(15) 1 d PD A 2
H36D H -0.1939 0.3478 0.1507 0.137 Uiso 0.434(15) 1 calc PR A 2
H36E H -0.1364 0.3202 0.0966 0.137 Uiso 0.434(15) 1 calc PR A 2
H36F H -0.1355 0.3788 0.1967 0.137 Uiso 0.434(15) 1 calc PR A 2
C37A C -0.1949(9) 0.2602(16) 0.3333(17) 0.103(7) Uiso 0.566(15) 1 d PD A 2
H37D H -0.2009 0.2053 0.3522 0.155 Uiso 0.434(15) 1 calc PR A 2
H37E H -0.2304 0.2834 0.3106 0.155 Uiso 0.434(15) 1 calc PR A 2
H37F H -0.1805 0.2883 0.3961 0.155 Uiso 0.434(15) 1 calc PR A 2
C38 C 0.0766(2) 0.0593(3) 0.3016(5) 0.0312(13) Uani 1 1 d . . .
H38A H 0.0519 0.0139 0.3083 0.047 Uiso 1 1 calc R A 1
H38B H 0.1137 0.0462 0.3296 0.047 Uiso 1 1 calc R A 1
H38C H 0.0797 0.0741 0.2257 0.047 Uiso 1 1 calc R A 1
C39 C 0.0381(5) 0.4905(4) 0.4368(8) 0.079(3) Uani 1 1 d . A 1
C40 C 0.0670(7) 0.5411(6) 0.5191(11) 0.120(5) Uani 1 1 d . A 1
H40A H 0.1005 0.5645 0.4870 0.180 Uiso 1 1 calc R A 1
H40B H 0.0778 0.5093 0.5812 0.180 Uiso 1 1 calc R A 1
H40C H 0.0415 0.5825 0.5425 0.180 Uiso 1 1 calc R A 1
C41 C 0.0288(6) 0.5399(5) 0.3370(10) 0.096(4) Uani 1 1 d . A 1
H41A H 0.0650 0.5574 0.3089 0.144 Uiso 1 1 calc R A 1
H41B H 0.0058 0.5853 0.3555 0.144 Uiso 1 1 calc R A 1
H41C H 0.0095 0.5088 0.2821 0.144 Uiso 1 1 calc R A 1
C42 C -0.0183(6) 0.4628(5) 0.4824(11) 0.098(4) Uani 1 1 d . A 1
H42A H -0.0404 0.5081 0.5047 0.147 Uiso 1 1 calc R A 1
H42B H -0.0117 0.4289 0.5446 0.147 Uiso 1 1 calc R A 1
H42C H -0.0387 0.4338 0.4269 0.147 Uiso 1 1 calc R A 1
C43 C 0.2081(4) 0.2325(6) 0.2494(7) 0.074(3) Uani 1 1 d . A 1
H43A H 0.1934 0.2521 0.1810 0.112 Uiso 1 1 calc R A 1
H43B H 0.2291 0.1843 0.2366 0.112 Uiso 1 1 calc R A 1
H43C H 0.2330 0.2717 0.2812 0.112 Uiso 1 1 calc R A 1
C44 C 0.2684(3) 0.0183(6) 0.5245(6) 0.061(2) Uani 1 1 d . A 1
C45 C 0.2540(4) -0.0648(5) 0.5573(7) 0.067(2) Uani 1 1 d . A .
H45A H 0.2830 -0.1004 0.5307 0.101 Uiso 1 1 calc R A 1
H45B H 0.2178 -0.0794 0.5263 0.101 Uiso 1 1 calc R A 1
H45C H 0.2520 -0.0682 0.6359 0.101 Uiso 1 1 calc R A 1
C46 C 0.2752(3) 0.0207(6) 0.3998(6) 0.067(2) Uani 1 1 d . A 1
H46A H 0.2864 0.0732 0.3776 0.101 Uiso 1 1 calc R A 1
H46B H 0.2395 0.0072 0.3657 0.101 Uiso 1 1 calc R A 1
H46C H 0.3040 -0.0168 0.3778 0.101 Uiso 1 1 calc R A 1
C47 C 0.3226(3) 0.0418(7) 0.5781(7) 0.079(3) Uani 1 1 d . A 1
H47A H 0.3343 0.0930 0.5512 0.118 Uiso 1 1 calc R A 1
H47B H 0.3516 0.0032 0.5617 0.118 Uiso 1 1 calc R A 1
H47C H 0.3170 0.0445 0.6561 0.118 Uiso 1 1 calc R A 1
C48 C 0.0544(3) 0.2532(4) 0.5800(6) 0.0416(15) Uani 1 1 d . A 1
H48A H 0.0663 0.2582 0.5047 0.062 Uiso 1 1 calc R A 1
H48B H 0.0331 0.2997 0.6008 0.062 Uiso 1 1 calc R A 1
H48C H 0.0305 0.2069 0.5874 0.062 Uiso 1 1 calc R A 1
C49 C 0.0573(3) 0.2806(4) 0.1015(5) 0.0436(17) Uani 1 1 d D . .
O1GA O 0.0798(4) 0.3009(4) -0.1554(5) 0.098(3) Uani 0.607(14) 1 d PD C 1
H1G1 H 0.0764 0.2850 -0.2190 0.117 Uiso 0.607(14) 1 calc PR C 1
C1GA C 0.1096(7) 0.3755(8) -0.1551(13) 0.090(6) Uani 0.607(14) 1 d PD C 1
H1GA H 0.0929 0.4102 -0.1002 0.108 Uiso 0.607(14) 1 calc PR C 1
H1GB H 0.1053 0.4009 -0.2262 0.108 Uiso 0.607(14) 1 calc PR C 1
C2GA C 0.1721(7) 0.364(2) -0.131(3) 0.165(12) Uani 0.607(14) 1 d PD C 1
H2G1 H 0.1917 0.3488 -0.1967 0.248 Uiso 0.607(14) 1 calc PR C 1
H2G2 H 0.1767 0.3240 -0.0759 0.248 Uiso 0.607(14) 1 calc PR C 1
H2G3 H 0.1878 0.4137 -0.1044 0.248 Uiso 0.607(14) 1 calc PR C 1
O1GB O 0.0798(4) 0.3009(4) -0.1554(5) 0.098(3) Uani 0.393(14) 1 d PD C 2
H1G2 H 0.0744 0.2796 -0.2153 0.117 Uiso 0.393(14) 1 calc PR C 2
C1GB C 0.1404(6) 0.3201(16) -0.144(2) 0.090(6) Uani 0.393(14) 1 d PD C 2
H1GC H 0.1644 0.2832 -0.1839 0.108 Uiso 0.393(14) 1 calc PR C 2
H1GD H 0.1521 0.3211 -0.0671 0.108 Uiso 0.393(14) 1 calc PR C 2
C2GB C 0.1411(18) 0.402(2) -0.194(4) 0.165(12) Uani 0.393(14) 1 d PD C 2
H2G4 H 0.1476 0.3980 -0.2717 0.248 Uiso 0.393(14) 1 calc PR C 2
H2G5 H 0.1711 0.4332 -0.1614 0.248 Uiso 0.393(14) 1 calc PR C 2
H2G6 H 0.1050 0.4278 -0.1812 0.248 Uiso 0.393(14) 1 calc PR C 2
O1H O 0.2193(9) 0.5258(13) 0.039(2) 0.112(6) Uiso 0.40 1 d P . .
O1HA O 0.178(2) 0.457(4) 0.138(6) 0.21(2) Uiso 0.30 1 d P . .
O1HB O 0.2392(15) 0.458(2) 0.164(4) 0.137(11) Uiso 0.30 1 d P . .

loop_
_atom_site_aniso_label
_atom_site_aniso_U_11
_atom_site_aniso_U_22
_atom_site_aniso_U_33
_atom_site_aniso_U_23
_atom_site_aniso_U_13
_atom_site_aniso_U_12
O1 0.032(2) 0.031(2) 0.026(2) 0.0039(18) 0.0080(16) 0.0057(16)
O2 0.0284(18) 0.0257(19) 0.021(2) 0.0015(16) 0.0003(15) 0.0024(14)
O3 0.042(2) 0.062(3) 0.024(2) -0.006(2) 0.0061(18) -0.017(2)
O4 0.051(2) 0.043(2) 0.030(2) -0.004(2) 0.0102(19) -0.0064(19)
O5 0.175(7) 0.053(3) 0.025(3) 0.003(3) 0.011(4) -0.010(4)
O6 0.367(17) 0.055(4) 0.036(4) 0.018(3) 0.028(6) 0.042(6)
C1 0.027(3) 0.022(2) 0.025(3) 0.008(2) 0.006(2) 0.003(2)
C2 0.029(3) 0.029(3) 0.019(3) 0.007(2) 0.003(2) 0.002(2)
C3 0.034(3) 0.024(3) 0.018(3) 0.003(2) 0.004(2) -0.001(2)
C4 0.031(3) 0.019(2) 0.025(3) 0.004(2) 0.000(2) 0.001(2)
C5 0.024(2) 0.032(3) 0.022(3) 0.004(2) 0.001(2) 0.001(2)
C6 0.033(3) 0.024(3) 0.021(3) 0.001(2) 0.004(2) -0.002(2)
C7 0.030(3) 0.023(3) 0.020(3) 0.000(2) 0.000(2) -0.003(2)
C8 0.030(3) 0.020(2) 0.019(3) -0.003(2) -0.001(2) -0.0006(19)
C9 0.033(3) 0.024(3) 0.016(3) -0.007(2) -0.002(2) 0.002(2)
C10 0.037(3) 0.032(3) 0.021(3) 0.002(2) 0.000(2) 0.005(2)
C11 0.052(4) 0.029(3) 0.026(3) -0.005(2) -0.003(3) 0.012(3)
C12 0.051(3) 0.024(3) 0.019(3) -0.001(2) -0.001(2) 0.006(2)
C13 0.045(3) 0.021(3) 0.019(3) -0.005(2) 0.003(2) -0.004(2)
C14 0.047(3) 0.024(3) 0.022(3) 0.000(2) 0.001(2) -0.010(2)
C15 0.059(4) 0.046(4) 0.026(3) 0.004(3) 0.005(3) -0.034(3)
C16 0.068(4) 0.030(3) 0.021(3) 0.002(3) 0.007(3) -0.023(3)
C17 0.092(5) 0.025(3) 0.034(4) 0.000(3) 0.007(4) -0.014(3)
C18 0.115(7) 0.027(3) 0.040(4) -0.001(3) 0.006(5) -0.024(4)
C19 0.119(7) 0.048(4) 0.028(4) -0.001(3) 0.000(4) -0.052(5)
C20 0.082(5) 0.049(4) 0.027(4) -0.001(3) 0.009(3) -0.042(4)
C21 0.056(4) 0.087(6) 0.028(4) -0.005(4) 0.000(3) -0.038(4)
C22 0.030(3) 0.061(4) 0.020(3) -0.006(3) 0.004(2) -0.009(3)
C23 0.037(3) 0.078(5) 0.021(3) -0.002(3) -0.002(3) -0.026(3)
C24 0.022(3) 0.116(7) 0.021(3) -0.009(4) 0.002(2) -0.017(3)
C25 0.022(3) 0.085(5) 0.023(3) 0.002(3) -0.004(2) 0.001(3)
C26 0.025(3) 0.075(5) 0.019(3) -0.003(3) -0.002(2) 0.005(3)
C27 0.034(3) 0.052(4) 0.014(3) 0.001(3) 0.000(2) -0.007(3)
C28 0.033(3) 0.042(3) 0.021(3) 0.002(3) 0.000(2) 0.000(2)
C29 0.042(3) 0.032(3) 0.030(3) 0.000(3) 0.001(3) 0.011(2)
C30 0.045(3) 0.037(3) 0.047(4) -0.015(3) 0.005(3) 0.010(3)
C31 0.071(5) 0.045(4) 0.046(4) 0.002(3) 0.006(4) 0.031(3)
C32 0.031(3) 0.057(4) 0.030(3) -0.007(3) 0.005(3) 0.006(3)
C33 0.059(4) 0.029(3) 0.030(3) 0.006(3) 0.008(3) 0.021(3)
C34 0.057(4) 0.058(4) 0.035(4) -0.002(3) -0.006(3) 0.034(3)
C38 0.032(3) 0.030(3) 0.032(3) -0.002(3) 0.006(2) 0.001(2)
C39 0.151(9) 0.027(4) 0.060(6) -0.004(4) 0.001(6) -0.012(5)
C40 0.235(16) 0.048(5) 0.078(8) -0.029(5) -0.010(9) -0.025(7)
C41 0.164(10) 0.032(4) 0.092(8) 0.000(5) 0.010(8) -0.004(5)
C42 0.162(11) 0.044(5) 0.087(8) -0.015(5) 0.029(8) 0.011(6)
C43 0.070(5) 0.114(7) 0.040(4) -0.018(5) 0.026(4) -0.046(5)
C44 0.033(3) 0.123(8) 0.027(4) -0.014(4) 0.004(3) 0.015(4)
C45 0.059(4) 0.092(6) 0.051(5) 0.007(5) 0.012(4) 0.038(5)
C46 0.043(4) 0.123(8) 0.035(4) -0.009(5) 0.009(3) 0.005(4)
C47 0.045(4) 0.141(9) 0.051(5) -0.029(6) -0.012(4) 0.027(5)
C48 0.050(4) 0.040(4) 0.035(4) 0.007(3) 0.010(3) -0.001(3)
C49 0.072(5) 0.034(4) 0.025(4) 0.004(3) 0.002(3) -0.019(3)
O1GA 0.170(7) 0.083(4) 0.040(3) -0.016(3) 0.032(4) -0.047(5)
C1GA 0.140(15) 0.082(11) 0.048(7) -0.019(9) 0.045(9) -0.044(10)
C2GA 0.095(16) 0.26(4) 0.14(2) 0.00(2) 0.049(15) 0.022(18)
O1GB 0.170(7) 0.083(4) 0.040(3) -0.016(3) 0.032(4) -0.047(5)
C1GB 0.140(15) 0.082(11) 0.048(7) -0.019(9) 0.045(9) -0.044(10)
C2GB 0.095(16) 0.26(4) 0.14(2) 0.00(2) 0.049(15) 0.022(18)

loop_
_atom_type_symbol
_atom_type_description
_atom_type_scat_dispersion_real
_atom_type_scat_dispersion_imag
_atom_type_scat_source
C C 0.0033 0.0000 'International Tables Vol C Tables 4.2.6.8 and 6.1.1.4'
H H 0.0000 0.0000 'International Tables Vol C Tables 4.2.6.8 and 6.1.1.4'
O O 0.0106 0.0000 'International Tables Vol C Tables 4.2.6.8 and 6.1.1.4'

loop_
_geom_angle_atom_site_label_1
_geom_angle_atom_site_label_2
_geom_angle_atom_site_label_3
_geom_angle
C1 O1 C33 112.4(4)
C8 O2 C38 114.9(4)
C15 O3 C43 113.6(6)
C22 O4 C48 116.1(5)
C49 O5 H5 109.5
O1 C1 C6 119.7(5)
O1 C1 C2 119.3(4)
C6 C1 C2 120.9(5)
C3 C2 C1 118.3(5)
C3 C2 C28 121.6(5)
C1 C2 C28 119.9(5)
C2 C3 C4 122.9(5)
C2 C3 H3 118.5
C4 C3 H3 118.5
C3 C4 C5 116.9(5)
C3 C4 C29 123.5(5)
C5 C4 C29 119.6(5)
C4 C5 C6 122.3(5)
C4 C5 H5A 118.9
C6 C5 H5A 118.9
C1 C6 C5 118.5(5)
C1 C6 C7 121.5(5)
C5 C6 C7 119.8(5)
C9 C7 C6 111.5(4)
C9 C7 H7A 109.3
C6 C7 H7A 109.3
C9 C7 H7B 109.3
C6 C7 H7B 109.3
H7A C7 H7B 108.0
O2 C8 C9 118.8(5)
O2 C8 C13 119.3(4)
C9 C8 C13 121.8(5)
C8 C9 C10 117.8(5)
C8 C9 C7 121.8(5)
C10 C9 C7 120.4(5)
C11 C10 C9 121.9(5)
C11 C10 H10 119.0
C9 C10 H10 119.0
C12 C11 C10 118.0(5)
C12 C11 C34 120.3(5)
C10 C11 C34 121.7(6)
C13 C12 C11 121.7(5)
C13 C12 H12 119.2
C11 C12 H12 119.2
C12 C13 C8 118.7(5)
C12 C13 C14 122.6(5)
C8 C13 C14 118.5(5)
C49 C14 C13 113.1(5)
C49 C14 C16 112.6(5)
C13 C14 C16 109.7(5)
C49 C14 H14 107.0
C13 C14 H14 107.0
C16 C14 H14 107.0
O3 C15 C20 120.0(7)
O3 C15 C16 119.7(6)
C20 C15 C16 120.0(7)
C17 C16 C15 119.8(6)
C17 C16 C14 120.7(6)
C15 C16 C14 119.3(6)
C16 C17 C18 120.1(8)
C16 C17 H17 119.9
C18 C17 H17 119.9
C19 C18 C17 118.7(8)
C19 C18 C39 123.9(8)
C17 C18 C39 117.0(9)
C18 C19 C20 123.1(7)
C18 C19 H19 118.4
C20 C19 H19 118.4
C15 C20 C19 117.5(8)
C15 C20 C21 120.7(7)
C19 C20 C21 121.5(7)
C23 C21 C20 114.9(5)
C23 C21 H21A 108.5
C20 C21 H21A 108.5
C23 C21 H21B 108.5
C20 C21 H21B 108.5
H21A C21 H21B 107.5
C27 C22 O4 120.3(5)
C27 C22 C23 121.4(6)
O4 C22 C23 118.2(6)
C26 C27 C22 118.9(5)
C26 C27 C28 118.2(6)
C22 C27 C28 122.9(5)
C25 C26 C27 123.4(7)
C25 C26 H26 118.3
C27 C26 H26 118.3
C24 C25 C26 116.0(6)
C26 C25 C44 123.1(7)
C24 C25 C44 120.8(6)
C23 C24 C25 124.2(6)
C23 C24 H24 117.9
C25 C24 H24 117.9
C24 C23 C22 116.0(7)
C24 C23 C21 121.2(6)
C22 C23 C21 122.8(7)
C2 C28 C27 115.6(5)
C2 C28 H28A 108.4
C27 C28 H28A 108.4
C2 C28 H28B 108.4
C27 C28 H28B 108.4
H28A C28 H28B 107.4
C4 C29 C30 111.8(5)
C4 C29 C32 109.6(5)
C30 C29 C32 108.4(5)
C4 C29 C31 111.0(5)
C30 C29 C31 107.3(5)
C32 C29 C31 108.7(5)
C37A C34 C36A 119.1(14)
C37A C34 C11 112.3(10)
C36A C34 C11 122.7(11)
C11 C34 C37 113.7(6)
C11 C34 C36 108.5(6)
C37 C34 C36 110.1(8)
C36A C34 C35A 101.6(18)
C11 C34 C35A 108.1(13)
C11 C34 C35 105.6(6)
C37 C34 C35 113.7(7)
C36 C34 C35 104.7(7)
H35D C35A H35E 109.5
H35D C35A H35F 109.5
H35E C35A H35F 109.5
H36D C36A H36E 109.5
H36D C36A H36F 109.5
H36E C36A H36F 109.5
H37D C37A H37E 109.5
H37D C37A H37F 109.5
H37E C37A H37F 109.5
C40 C39 C41 107.4(8)
C40 C39 C42 109.2(10)
C41 C39 C42 110.2(11)
C40 C39 C18 111.5(10)
C41 C39 C18 109.8(8)
C42 C39 C18 108.8(7)
C39 C40 H40A 109.5
C39 C40 H40B 109.5
H40A C40 H40B 109.5
C39 C40 H40C 109.5
H40A C40 H40C 109.5
H40B C40 H40C 109.5
C39 C41 H41A 109.5
C39 C41 H41B 109.5
H41A C41 H41B 109.5
C39 C41 H41C 109.5
H41A C41 H41C 109.5
H41B C41 H41C 109.5
C39 C42 H42A 109.5
C39 C42 H42B 109.5
H42A C42 H42B 109.5
C39 C42 H42C 109.5
H42A C42 H42C 109.5
H42B C42 H42C 109.5
C47 C44 C45 109.0(8)
C47 C44 C25 107.7(7)
C45 C44 C25 113.1(6)
C47 C44 C46 110.0(7)
C45 C44 C46 108.3(8)
C25 C44 C46 108.7(7)
C44 C45 H45A 109.5
C44 C45 H45B 109.5
H45A C45 H45B 109.5
C44 C45 H45C 109.5
H45A C45 H45C 109.5
H45B C45 H45C 109.5
C44 C46 H46A 109.5
C44 C46 H46B 109.5
H46A C46 H46B 109.5
C44 C46 H46C 109.5
H46A C46 H46C 109.5
H46B C46 H46C 109.5
C44 C47 H47A 109.5
C44 C47 H47B 109.5
H47A C47 H47B 109.5
C44 C47 H47C 109.5
H47A C47 H47C 109.5
H47B C47 H47C 109.5
O6 C49 O5 121.0(7)
O6 C49 C14 124.9(7)
O5 C49 C14 113.9(6)
C1GA O1GA H1G1 109.5
O1GA C1GA C2GA 111.5(19)
O1GA C1GA H1GA 109.3
C2GA C1GA H1GA 109.4
O1GA C1GA H1GB 109.3
C2GA C1GA H1GB 109.3
H1GA C1GA H1GB 108.0
C2GB C1GB H1GC 112.1
C2GB C1GB H1GD 111.5
H1GC C1GB H1GD 109.5
C1GB C2GB H2G4 110.0
C1GB C2GB H2G5 110.0
H2G4 C2GB H2G5 109.0
C1GB C2GB H2G6 110.0
H2G4 C2GB H2G6 109.0
H2G5 C2GB H2G6 109.0

loop_
_geom_bond_atom_site_label_1
_geom_bond_atom_site_label_2
_geom_bond_distance
O1 C1 1.385(6)
O1 C33 1.444(7)
O2 C8 1.386(6)
O2 C38 1.435(7)
O3 C15 1.380(9)
O3 C43 1.436(8)
O4 C22 1.392(8)
O4 C48 1.466(9)
O5 C49 1.247(9)
O5 H5 0.8400
O6 C49 1.177(9)
C1 C6 1.387(8)
C1 C2 1.392(8)
C2 C3 1.385(7)
C2 C28 1.512(8)
C3 C4 1.385(8)
C3 H3 0.9500
C4 C5 1.394(8)
C4 C29 1.523(8)
C5 C6 1.395(8)
C5 H5A 0.9500
C6 C7 1.526(8)
C7 C9 1.514(8)
C7 H7A 0.9900
C7 H7B 0.9900
C8 C9 1.392(7)
C8 C13 1.392(8)
C9 C10 1.403(8)
C10 C11 1.397(9)
C10 H10 0.9500
C11 C12 1.395(9)
C11 C34 1.532(8)
C12 C13 1.389(8)
C12 H12 0.9500
C13 C14 1.527(8)
C14 C49 1.510(9)
C14 C16 1.535(8)
C14 H14 1.0000
C15 C20 1.397(9)
C15 C16 1.402(10)
C16 C17 1.395(10)
C17 C18 1.402(11)
C17 H17 0.9500
C18 C19 1.354(13)
C18 C39 1.561(13)
C19 C20 1.407(13)
C19 H19 0.9500
C20 C21 1.521(11)
C21 C23 1.491(12)
C21 H21A 0.9900
C21 H21B 0.9900
C22 C27 1.391(9)
C22 C23 1.423(8)
C27 C26 1.385(9)
C27 C28 1.521(8)
C26 C25 1.384(9)
C26 H26 0.9500
C25 C24 1.404(11)
C25 C44 1.539(10)
C24 C23 1.404(11)
C24 H24 0.9500
C28 H28A 0.9900
C28 H28B 0.9900
C29 C30 1.537(9)
C29 C32 1.539(9)
C29 C31 1.549(9)
C30 H30A 0.9800
C30 H30B 0.9800
C30 H30C 0.9800
C31 H31A 0.9800
C31 H31B 0.9800
C31 H31C 0.9800
C32 H32A 0.9800
C32 H32B 0.9800
C32 H32C 0.9800
C33 H33A 0.9800
C33 H33B 0.9800
C33 H33C 0.9800
C34 C36A 1.512(10)
C34 C37 1.507(13)
C34 C36 1.549(9)
C34 C35A 1.565(10)
C34 C35 1.567(8)
C35 H35A 0.9800
C35 H35B 0.9800
C35 H35C 0.9800
C36 H36A 0.9800
C36 H36B 0.9800
C36 H36C 0.9800
C37 H37A 0.9800
C37 H37B 0.9800
C37 H37C 0.9800
C35A H35D 0.9801
C35A H35E 0.9801
C35A H35F 0.9801
C36A H36D 0.9800
C36A H36E 0.9800
C36A H36F 0.9800
C37A H37D 0.9800
C37A H37E 0.9800
C37A H37F 0.9800
C38 H38A 0.9800
C38 H38B 0.9800
C38 H38C 0.9800
C39 C40 1.509(14)
C39 C41 1.519(15)
C39 C42 1.536(16)
C40 H40A 0.9800
C40 H40B 0.9800
C40 H40C 0.9800
C41 H41A 0.9800
C41 H41B 0.9800
C41 H41C 0.9800
C42 H42A 0.9800
C42 H42B 0.9800
C42 H42C 0.9800
C43 H43A 0.9800
C43 H43B 0.9800
C43 H43C 0.9800
C44 C47 1.510(11)
C44 C45 1.522(13)
C44 C46 1.558(11)
C45 H45A 0.9800
C45 H45B 0.9800
C45 H45C 0.9800
C46 H46A 0.9800
C46 H46B 0.9800
C46 H46C 0.9800
C47 H47A 0.9800
C47 H47B 0.9800
C47 H47C 0.9800
C48 H48A 0.9800
C48 H48B 0.9800
C48 H48C 0.9800
O1GA C1GA 1.464(9)
O1GA H1G1 0.8400
C1GA C2GA 1.534(10)
C1GA H1GA 0.9900
C1GA H1GB 0.9900
C2GA H2G1 0.9801
C2GA H2G2 0.9801
C2GA H2G3 0.9801
C1GB C2GB 1.543(11)
C1GB H1GC 0.9900
C1GB H1GD 0.9900
C2GB H2G4 0.9800
C2GB H2G5 0.9800
C2GB H2G6 0.9800

loop_
_geom_torsion_atom_site_label_1
_geom_torsion_atom_site_label_2
_geom_torsion_atom_site_label_3
_geom_torsion_atom_site_label_4
_geom_torsion
C33 O1 C1 C6 -91.8(6)
C33 O1 C1 C2 91.6(6)
O1 C1 C2 C3 -177.8(5)
C6 C1 C2 C3 5.5(7)
O1 C1 C2 C28 7.5(7)
C6 C1 C2 C28 -169.1(5)
C1 C2 C3 C4 -3.1(8)
C28 C2 C3 C4 171.5(5)
C2 C3 C4 C5 -0.9(7)
C2 C3 C4 C29 -178.6(5)
C3 C4 C5 C6 2.5(8)
C29 C4 C5 C6 -179.7(5)
O1 C1 C6 C5 179.4(4)
C2 C1 C6 C5 -4.0(7)
O1 C1 C6 C7 -6.2(7)
C2 C1 C6 C7 170.4(5)
C4 C5 C6 C1 -0.1(8)
C4 C5 C6 C7 -174.6(5)
C1 C6 C7 C9 -105.9(6)
C5 C6 C7 C9 68.5(6)
C38 O2 C8 C9 92.0(6)
C38 O2 C8 C13 -92.6(5)
O2 C8 C9 C10 172.4(5)
C13 C8 C9 C10 -2.9(8)
O2 C8 C9 C7 -6.2(7)
C13 C8 C9 C7 178.5(5)
C6 C7 C9 C8 79.3(6)
C6 C7 C9 C10 -99.3(6)
C8 C9 C10 C11 -0.8(8)
C7 C9 C10 C11 177.8(5)
C9 C10 C11 C12 3.7(9)
C9 C10 C11 C34 -175.4(5)
C10 C11 C12 C13 -3.1(9)
C34 C11 C12 C13 176.1(5)
C11 C12 C13 C8 -0.4(8)
C11 C12 C13 C14 -174.5(5)
O2 C8 C13 C12 -171.7(5)
C9 C8 C13 C12 3.5(8)
O2 C8 C13 C14 2.6(7)
C9 C8 C13 C14 177.9(5)
C12 C13 C14 C49 -34.3(7)
C8 C13 C14 C49 151.6(5)
C12 C13 C14 C16 92.3(7)
C8 C13 C14 C16 -81.8(6)
C43 O3 C15 C20 -88.7(7)
C43 O3 C15 C16 97.1(7)
O3 C15 C16 C17 -179.2(5)
C20 C15 C16 C17 6.5(9)
O3 C15 C16 C14 5.6(8)
C20 C15 C16 C14 -168.7(5)
C49 C14 C16 C17 66.7(8)
C13 C14 C16 C17 -60.1(7)
C49 C14 C16 C15 -118.1(6)
C13 C14 C16 C15 115.0(6)
C15 C16 C17 C18 0.5(10)
C14 C16 C17 C18 175.6(6)
C16 C17 C18 C19 -4.9(11)
C16 C17 C18 C39 -178.6(7)
C17 C18 C19 C20 2.4(11)
C39 C18 C19 C20 175.7(8)
O3 C15 C20 C19 177.0(6)
C16 C15 C20 C19 -8.8(9)
O3 C15 C20 C21 -8.4(9)
C16 C15 C20 C21 165.8(6)
C18 C19 C20 C15 4.4(10)
C18 C19 C20 C21 -170.2(7)
C15 C20 C21 C23 -48.8(9)
C19 C20 C21 C23 125.6(7)
C48 O4 C22 C27 -91.8(6)
C48 O4 C22 C23 92.3(6)
O4 C22 C27 C26 -179.0(5)
C23 C22 C27 C26 -3.2(8)
O4 C22 C27 C28 -1.8(8)
C23 C22 C27 C28 174.0(5)
C22 C27 C26 C25 0.2(9)
C28 C27 C26 C25 -177.2(5)
C27 C26 C25 C24 2.5(9)
C27 C26 C25 C44 179.0(6)
C26 C25 C24 C23 -2.4(9)
C44 C25 C24 C23 -178.9(6)
C25 C24 C23 C22 -0.4(9)
C25 C24 C23 C21 177.8(6)
C27 C22 C23 C24 3.3(8)
O4 C22 C23 C24 179.1(5)
C27 C22 C23 C21 -174.9(6)
O4 C22 C23 C21 0.9(8)
C20 C21 C23 C24 116.2(7)
C20 C21 C23 C22 -65.7(8)
C3 C2 C28 C27 -122.1(6)
C1 C2 C28 C27 52.4(7)
C26 C27 C28 C2 -121.5(6)
C22 C27 C28 C2 61.3(8)
C3 C4 C29 C30 9.9(8)
C5 C4 C29 C30 -167.7(5)
C3 C4 C29 C32 -110.3(6)
C5 C4 C29 C32 72.1(6)
C3 C4 C29 C31 129.7(6)
C5 C4 C29 C31 -48.0(7)
C12 C11 C34 C37A -149.5(12)
C10 C11 C34 C37A 29.6(13)
C12 C11 C34 C36A 3.2(16)
C10 C11 C34 C36A -177.7(14)
C12 C11 C34 C37 179.3(7)
C10 C11 C34 C37 -1.6(10)
C12 C11 C34 C36 56.5(9)
C10 C11 C34 C36 -124.4(7)
C12 C11 C34 C35A 120.7(16)
C10 C11 C34 C35A -60.2(16)
C12 C11 C34 C35 -55.4(8)
C10 C11 C34 C35 123.7(7)
C19 C18 C39 C40 11.7(12)
C17 C18 C39 C40 -174.9(8)
C19 C18 C39 C41 130.6(9)
C17 C18 C39 C41 -56.0(11)
C19 C18 C39 C42 -108.8(10)
C17 C18 C39 C42 64.6(11)
C26 C25 C44 C47 -109.7(8)
C24 C25 C44 C47 66.6(9)
C26 C25 C44 C45 10.8(9)
C24 C25 C44 C45 -172.9(7)
C26 C25 C44 C46 131.1(8)
C24 C25 C44 C46 -52.6(9)
C13 C14 C49 O6 93.7(11)
C16 C14 C49 O6 -31.4(12)
C13 C14 C49 O5 -80.4(8)
C16 C14 C49 O5 154.6(7)
